data_4072260
loop_
_publ_author_name
'Zhou, Yongbo'
'Xi, Zhenxing'
'Chen, Wanzhi'
'Wang, Daqi'

_publ_section_title
;
 Dinickel(II) Complexes of Bis(N-heterocyclic carbene) Ligands Containing
 [Ni2(\m-OH)] Cores as Highly Efficient Catalysts for the Coupling of Aryl
 Chlorides
;
_journal_issue 22
_journal_name_full Organometallics
_journal_page_first 5911
_journal_paper_doi 10.1021/om800711g
_journal_volume 27
_journal_year 2008
_chemical_formula_sum 'C23 H22 F12 N8 Ni2 O P2'
_chemical_formula_weight 833.81
_chemical_name_systematic
; 
 ? 
;
_space_group_IT_number 14
_symmetry_cell_setting monoclinic
_symmetry_space_group_name_Hall '-P 2ybc'
_symmetry_space_group_name_H-M 'P 1 21/c 1'
_atom_sites_solution_hydrogens geom
_atom_sites_solution_primary direct
_atom_sites_solution_secondary difmap
_audit_creation_method SHELXL-97
_cell_angle_alpha 90.00
_cell_angle_beta 114.543(4)
_cell_angle_gamma 90.00
_cell_formula_units_Z 4
_cell_length_a 15.508(2)
_cell_length_b 7.7234(16)
_cell_length_c 32.033(3)
_cell_measurement_temperature 298(2)
_cell_volume 3490.1(9)
_computing_cell_refinement 'Bruker SMART'
_computing_data_collection 'Bruker SMART'
_computing_data_reduction 'Bruker SAINT'
_computing_molecular_graphics 'Bruker SHELXTL'
_computing_publication_material 'Bruker SHELXTL'
_computing_structure_refinement 'SHELXL-97 (Sheldrick, 1997)'
_computing_structure_solution 'SHELXS-97 (Sheldrick, 1990)'
_diffrn_ambient_temperature 298(2)
_diffrn_measured_fraction_theta_full 0.998
_diffrn_measured_fraction_theta_max 0.998
_diffrn_measurement_device_type 'Bruker SMART CCD area-detector diffractometer'
_diffrn_measurement_method '\f and \w scans'
_diffrn_radiation_monochromator graphite
_diffrn_radiation_source 'fine-focus sealed tube'
_diffrn_radiation_type MoK\a
_diffrn_radiation_wavelength 0.71073
_diffrn_reflns_av_R_equivalents 0.0634
_diffrn_reflns_av_sigmaI/netI 0.1067
_diffrn_reflns_limit_h_max 17
_diffrn_reflns_limit_h_min -18
_diffrn_reflns_limit_k_max 8
_diffrn_reflns_limit_k_min -9
_diffrn_reflns_limit_l_max 38
_diffrn_reflns_limit_l_min -18
_diffrn_reflns_number 16180
_diffrn_reflns_theta_full 25.01
_diffrn_reflns_theta_max 25.01
_diffrn_reflns_theta_min 1.44
_exptl_absorpt_coefficient_mu 1.266
_exptl_absorpt_correction_T_max 0.7949
_exptl_absorpt_correction_T_min 0.6875
_exptl_absorpt_correction_type multi-scan
_exptl_absorpt_process_details sadabs
_exptl_crystal_colour pale-yellow
_exptl_crystal_density_diffrn 1.587
_exptl_crystal_density_method 'not measured'
_exptl_crystal_description prism
_exptl_crystal_F_000 1672
_exptl_crystal_size_max 0.32
_exptl_crystal_size_mid 0.26
_exptl_crystal_size_min 0.19
_refine_diff_density_max 0.693
_refine_diff_density_min -0.476
_refine_diff_density_rms 0.091
_refine_ls_extinction_method none
_refine_ls_goodness_of_fit_ref 0.926
_refine_ls_hydrogen_treatment constr
_refine_ls_matrix_type full
_refine_ls_number_parameters 433
_refine_ls_number_reflns 6133
_refine_ls_number_restraints 0
_refine_ls_restrained_S_all 0.926
_refine_ls_R_factor_all 0.1140
_refine_ls_R_factor_gt 0.0629
_refine_ls_shift/su_max 0.001
_refine_ls_shift/su_mean 0.000
_refine_ls_structure_factor_coef Fsqd
_refine_ls_weighting_details 'calc w=1/[\s^2^(Fo^2^)+(0.0825P)^2^+0.0000P] where P=(Fo^2^+2Fc^2^)/3'
_refine_ls_weighting_scheme calc
_refine_ls_wR_factor_gt 0.1537
_refine_ls_wR_factor_ref 0.1700
_reflns_number_gt 3099
_reflns_number_total 6133
_reflns_threshold_expression >2sigma(I)
_cod_data_source_file om800711g_si_001.cif
_cod_data_source_block 070619c
_cod_depositor_comments
;
The following automatic conversions were performed:

'_symmetry_cell_setting' value 'Monoclinic' changed to 'monoclinic'
according to /home/saulius/struct/CIF-dictionaries/cif_core.dic
dictionary named 'cif_core.dic' version 2.4.1 from 2010-06-29.

Automatic conversion script
Id: cif_fix_values 1715 2011-07-08 13:25:40Z adriana 
;
_cod_original_sg_symbol_H-M P2(1)/c
_cod_database_code 4072260

loop_
_symmetry_equiv_pos_as_xyz
'x, y, z'
'-x, y+1/2, -z+1/2'
'-x, -y, -z'
'x, -y-1/2, z-1/2'

loop_
_atom_site_label
_atom_site_type_symbol
_atom_site_fract_x
_atom_site_fract_y
_atom_site_fract_z
_atom_site_U_iso_or_equiv
_atom_site_adp_type
_atom_site_occupancy
_atom_site_symmetry_multiplicity
_atom_site_calc_flag
_atom_site_refinement_flags
Ni1 Ni 0.44278(6) 0.92645(9) 0.78994(3) 0.0420(3) Uani 1 1 d .
Ni2 Ni 0.62980(6) 0.86476(11) 0.88515(3) 0.0496(3) Uani 1 1 d .
O1 O 0.5055(3) 0.9516(5) 0.85389(14) 0.0490(11) Uani 1 1 d .
H1 H 0.4801 0.8770 0.8679 0.073 Uiso 1 1 d R
N1 N 0.5609(4) 0.8933(6) 0.7897(2) 0.0481(14) Uani 1 1 d .
N2 N 0.6377(4) 0.8536(6) 0.82922(19) 0.0490(14) Uani 1 1 d .
N3 N 0.4267(5) 0.8917(6) 0.6970(2) 0.0568(16) Uani 1 1 d .
N4 N 0.2987(5) 0.8318(7) 0.70406(19) 0.0571(15) Uani 1 1 d .
N5 N 0.3218(4) 0.9833(6) 0.78954(17) 0.0427(12) Uani 1 1 d .
N6 N 0.8114(5) 0.7263(9) 0.8961(3) 0.076(2) Uani 1 1 d .
N7 N 0.7733(4) 0.6625(8) 0.9511(2) 0.0705(18) Uani 1 1 d .
N8 N 0.6303(4) 0.9078(7) 0.9437(2) 0.0558(15) Uani 1 1 d .
C1 C 0.5223(6) 0.9424(9) 0.7076(3) 0.062(2) Uani 1 1 d .
H1A H 0.5243 1.0666 0.7035 0.075 Uiso 1 1 calc R
H1B H 0.5430 0.8867 0.6862 0.075 Uiso 1 1 calc R
C2 C 0.5881(5) 0.8964(8) 0.7549(2) 0.0492(18) Uani 1 1 d .
C3 C 0.6848(6) 0.8593(9) 0.7729(3) 0.062(2) Uani 1 1 d .
H3 H 0.7224 0.8526 0.7566 0.075 Uiso 1 1 calc R
C4 C 0.7142(5) 0.8343(9) 0.8196(3) 0.062(2) Uani 1 1 d .
C5 C 0.8114(5) 0.8017(12) 0.8547(3) 0.085(3) Uani 1 1 d .
H5A H 0.8438 0.7242 0.8422 0.102 Uiso 1 1 calc R
H5B H 0.8462 0.9100 0.8624 0.102 Uiso 1 1 calc R
C6 C 0.3881(5) 0.8866(7) 0.7280(2) 0.0466(17) Uani 1 1 d .
C7 C 0.2818(7) 0.8049(10) 0.6582(3) 0.074(2) Uani 1 1 d .
H7 H 0.2257 0.7652 0.6351 0.088 Uiso 1 1 calc R
C8 C 0.3604(7) 0.8463(10) 0.6540(3) 0.076(2) Uani 1 1 d .
H8 H 0.3694 0.8450 0.6271 0.091 Uiso 1 1 calc R
C9 C 0.2362(5) 0.7837(9) 0.7258(2) 0.0573(19) Uani 1 1 d .
H9A H 0.2572 0.6753 0.7422 0.069 Uiso 1 1 calc R
H9B H 0.1721 0.7678 0.7026 0.069 Uiso 1 1 calc R
C10 C 0.2375(5) 0.9245(8) 0.7587(2) 0.0458(16) Uani 1 1 d .
C11 C 0.1528(5) 0.9833(9) 0.7583(3) 0.063(2) Uani 1 1 d .
H11 H 0.0954 0.9428 0.7364 0.076 Uiso 1 1 calc R
C12 C 0.1540(5) 1.1010(9) 0.7903(3) 0.068(2) Uani 1 1 d .
H12 H 0.0974 1.1390 0.7907 0.081 Uiso 1 1 calc R
C13 C 0.2370(5) 1.1617(9) 0.8213(3) 0.0582(19) Uani 1 1 d .
H13 H 0.2387 1.2426 0.8431 0.070 Uiso 1 1 calc R
C14 C 0.3202(5) 1.1014(8) 0.8201(2) 0.0506(17) Uani 1 1 d .
H14 H 0.3775 1.1448 0.8414 0.061 Uiso 1 1 calc R
C15 C 0.7426(5) 0.7509(10) 0.9114(3) 0.065(2) Uani 1 1 d .
C16 C 0.8590(6) 0.5778(12) 0.9602(3) 0.096(3) Uani 1 1 d .
H16 H 0.8933 0.5081 0.9854 0.116 Uiso 1 1 calc R
C17 C 0.8808(6) 0.6171(12) 0.9259(4) 0.095(3) Uani 1 1 d .
H17 H 0.9339 0.5783 0.9222 0.115 Uiso 1 1 calc R
C18 C 0.7161(6) 0.6475(10) 0.9765(3) 0.074(2) Uani 1 1 d .
H18A H 0.7552 0.6031 1.0069 0.089 Uiso 1 1 calc R
H18B H 0.6662 0.5636 0.9614 0.089 Uiso 1 1 calc R
C19 C 0.6728(5) 0.8100(9) 0.9813(3) 0.0559(18) Uani 1 1 d .
C20 C 0.6750(6) 0.8571(12) 1.0234(3) 0.080(2) Uani 1 1 d .
H20 H 0.7031 0.7846 1.0487 0.096 Uiso 1 1 calc R
C21 C 0.6356(7) 1.0109(15) 1.0277(3) 0.100(3) Uani 1 1 d .
H21 H 0.6372 1.0455 1.0558 0.120 Uiso 1 1 calc R
C22 C 0.5937(6) 1.1129(11) 0.9893(3) 0.082(3) Uani 1 1 d .
H22 H 0.5651 1.2168 0.9912 0.098 Uiso 1 1 calc R
C23 C 0.5940(4) 1.0624(9) 0.9488(2) 0.0553(18) Uani 1 1 d .
H23 H 0.5685 1.1362 0.9237 0.066 Uiso 1 1 calc R
P1 P 0.41295(15) 0.5529(3) 0.90122(7) 0.0626(6) Uani 1 1 d .
F1 F 0.5056(3) 0.5655(6) 0.89097(16) 0.0940(15) Uani 1 1 d .
F2 F 0.3238(4) 0.5424(6) 0.9114(2) 0.1150(19) Uani 1 1 d .
F3 F 0.4240(4) 0.3509(6) 0.90460(19) 0.1096(17) Uani 1 1 d .
F4 F 0.3506(3) 0.5353(7) 0.84780(16) 0.0993(15) Uani 1 1 d .
F5 F 0.4041(4) 0.7569(5) 0.89702(18) 0.1010(17) Uani 1 1 d .
F6 F 0.4776(4) 0.5720(7) 0.95354(16) 0.1179(19) Uani 1 1 d .
P2 P 0.03376(18) 0.2511(4) 0.89001(9) 0.0854(7) Uani 1 1 d .
F7 F 0.1188(5) 0.2964(13) 0.8830(3) 0.213(4) Uani 1 1 d .
F8 F -0.0556(5) 0.1955(12) 0.8929(3) 0.206(4) Uani 1 1 d .
F9 F -0.0039(7) 0.1749(17) 0.8422(3) 0.276(6) Uani 1 1 d .
F10 F -0.0274(5) 0.4065(9) 0.8627(2) 0.150(2) Uani 1 1 d .
F11 F 0.0630(7) 0.3477(13) 0.9322(3) 0.240(5) Uani 1 1 d .
F12 F 0.0898(7) 0.1070(14) 0.9183(5) 0.297(7) Uani 1 1 d .

loop_
_atom_site_aniso_label
_atom_site_aniso_U_11
_atom_site_aniso_U_22
_atom_site_aniso_U_33
_atom_site_aniso_U_23
_atom_site_aniso_U_13
_atom_site_aniso_U_12
Ni1 0.0513(5) 0.0387(5) 0.0420(5) -0.0001(4) 0.0254(4) 0.0015(4)
Ni2 0.0444(5) 0.0540(5) 0.0516(6) -0.0131(4) 0.0211(5) -0.0004(4)
O1 0.047(3) 0.061(3) 0.046(3) 0.001(2) 0.027(2) 0.007(2)
N1 0.060(4) 0.040(3) 0.056(4) -0.007(3) 0.035(3) -0.003(3)
N2 0.042(3) 0.053(3) 0.053(4) -0.017(3) 0.021(3) 0.000(3)
N3 0.082(5) 0.045(3) 0.053(4) 0.005(3) 0.038(4) 0.013(3)
N4 0.079(5) 0.049(4) 0.042(4) -0.012(3) 0.024(4) 0.001(3)
N5 0.050(4) 0.040(3) 0.035(3) 0.000(2) 0.015(3) 0.002(3)
N6 0.052(4) 0.084(5) 0.086(5) -0.039(4) 0.022(4) 0.001(4)
N7 0.049(4) 0.085(5) 0.060(4) -0.017(4) 0.006(4) 0.010(4)
N8 0.050(4) 0.063(4) 0.051(4) -0.012(3) 0.018(3) 0.003(3)
C1 0.094(6) 0.045(4) 0.077(6) 0.007(4) 0.064(5) 0.013(4)
C2 0.067(5) 0.041(4) 0.054(5) -0.003(3) 0.040(4) -0.007(3)
C3 0.074(6) 0.060(5) 0.076(6) -0.020(4) 0.054(5) -0.021(4)
C4 0.056(5) 0.060(5) 0.083(6) -0.031(4) 0.041(5) -0.011(4)
C5 0.046(5) 0.121(7) 0.100(7) -0.046(6) 0.043(5) -0.021(5)
C6 0.070(5) 0.033(4) 0.047(4) -0.005(3) 0.035(4) -0.001(3)
C7 0.092(7) 0.072(5) 0.057(5) -0.023(4) 0.031(5) 0.005(5)
C8 0.120(8) 0.066(5) 0.043(5) 0.007(4) 0.036(6) 0.031(5)
C9 0.054(5) 0.058(4) 0.063(5) -0.010(4) 0.028(4) -0.005(4)
C10 0.042(4) 0.048(4) 0.044(4) 0.006(3) 0.014(4) 0.008(3)
C11 0.050(5) 0.067(5) 0.070(5) -0.015(4) 0.023(4) 0.002(4)
C12 0.049(5) 0.066(5) 0.094(6) -0.015(5) 0.035(5) 0.006(4)
C13 0.061(5) 0.061(5) 0.064(5) -0.016(4) 0.037(5) -0.002(4)
C14 0.058(5) 0.050(4) 0.049(4) -0.004(3) 0.028(4) 0.005(3)
C15 0.048(5) 0.074(5) 0.070(6) -0.032(5) 0.021(5) -0.007(4)
C16 0.069(6) 0.114(8) 0.081(7) -0.023(6) 0.007(6) 0.040(5)
C17 0.043(5) 0.134(8) 0.086(7) -0.038(6) 0.004(5) 0.029(5)
C18 0.063(5) 0.085(6) 0.051(5) 0.004(4) -0.001(4) 0.013(4)
C19 0.036(4) 0.073(5) 0.049(5) -0.005(4) 0.007(4) 0.002(4)
C20 0.072(6) 0.107(7) 0.057(6) 0.003(5) 0.024(5) -0.003(5)
C21 0.101(8) 0.138(9) 0.060(6) -0.027(6) 0.032(6) 0.025(7)
C22 0.090(7) 0.089(6) 0.062(6) -0.028(5) 0.027(5) 0.018(5)
C23 0.044(4) 0.066(5) 0.049(4) -0.011(4) 0.012(4) 0.006(4)
P1 0.0707(15) 0.0637(14) 0.0596(13) -0.0126(10) 0.0332(12) -0.0027(11)
F1 0.067(3) 0.131(4) 0.091(4) -0.038(3) 0.040(3) -0.011(3)
F2 0.113(4) 0.114(4) 0.160(5) 0.018(4) 0.098(4) 0.007(3)
F3 0.132(5) 0.062(3) 0.126(4) -0.010(3) 0.046(4) 0.004(3)
F4 0.082(3) 0.134(4) 0.069(3) -0.020(3) 0.018(3) -0.003(3)
F5 0.153(5) 0.060(3) 0.130(4) -0.003(3) 0.098(4) -0.003(3)
F6 0.152(5) 0.144(5) 0.052(3) -0.021(3) 0.037(3) -0.005(4)
P2 0.0643(16) 0.115(2) 0.0748(18) 0.0091(17) 0.0267(14) 0.0132(15)
F7 0.141(7) 0.319(11) 0.244(10) 0.065(8) 0.144(7) 0.025(6)
F8 0.092(5) 0.243(9) 0.259(10) 0.091(7) 0.049(6) -0.017(5)
F9 0.178(9) 0.413(15) 0.186(9) -0.127(10) 0.023(8) 0.094(9)
F10 0.144(6) 0.170(6) 0.124(5) 0.056(4) 0.045(5) 0.047(5)
F11 0.231(10) 0.316(12) 0.097(5) -0.092(6) -0.007(6) 0.061(9)
F12 0.188(9) 0.260(11) 0.451(18) 0.219(12) 0.141(11) 0.121(8)

loop_
_atom_type_symbol
_atom_type_description
_atom_type_scat_dispersion_real
_atom_type_scat_dispersion_imag
_atom_type_scat_source
C C 0.0033 0.0016 'International Tables Vol C Tables 4.2.6.8 and 6.1.1.4'
H H 0.0000 0.0000 'International Tables Vol C Tables 4.2.6.8 and 6.1.1.4'
F F 0.0171 0.0103 'International Tables Vol C Tables 4.2.6.8 and 6.1.1.4'
N N 0.0061 0.0033 'International Tables Vol C Tables 4.2.6.8 and 6.1.1.4'
Ni Ni 0.3393 1.1124 'International Tables Vol C Tables 4.2.6.8 and 6.1.1.4'
O O 0.0106 0.0060 'International Tables Vol C Tables 4.2.6.8 and 6.1.1.4'
P P 0.1023 0.0942 'International Tables Vol C Tables 4.2.6.8 and 6.1.1.4'

loop_
_geom_angle_atom_site_label_1
_geom_angle_atom_site_label_2
_geom_angle_atom_site_label_3
_geom_angle
C6 Ni1 N1 89.2(3)
C6 Ni1 O1 175.2(2)
N1 Ni1 O1 87.3(2)
C6 Ni1 N5 91.2(3)
N1 Ni1 N5 174.7(2)
O1 Ni1 N5 92.63(19)
C15 Ni2 N2 89.3(3)
C15 Ni2 O1 171.6(3)
N2 Ni2 O1 88.1(2)
C15 Ni2 N8 91.1(3)
N2 Ni2 N8 171.7(2)
O1 Ni2 N8 92.6(2)
C15 Ni2 H1 150.0
N2 Ni2 H1 104.6
O1 Ni2 H1 25.0
N8 Ni2 H1 78.9
Ni1 O1 Ni2 119.63(18)
Ni1 O1 H1 109.6
Ni2 O1 H1 94.0
C2 N1 N2 108.6(5)
C2 N1 Ni1 130.7(5)
N2 N1 Ni1 120.7(4)
C4 N2 N1 108.9(6)
C4 N2 Ni2 130.2(5)
N1 N2 Ni2 120.3(4)
C6 N3 C8 110.6(7)
C6 N3 C1 124.4(6)
C8 N3 C1 125.0(7)
C6 N4 C7 110.2(6)
C6 N4 C9 122.8(5)
C7 N4 C9 126.3(7)
C14 N5 C10 117.2(5)
C14 N5 Ni1 117.6(4)
C10 N5 Ni1 125.1(4)
C15 N6 C17 109.7(8)
C15 N6 C5 124.9(7)
C17 N6 C5 125.4(7)
C15 N7 C16 111.6(7)
C15 N7 C18 121.2(6)
C16 N7 C18 126.8(8)
C19 N8 C23 117.3(6)
C19 N8 Ni2 126.0(5)
C23 N8 Ni2 116.2(5)
N3 C1 C2 112.5(5)
N3 C1 H1A 109.1
C2 C1 H1A 109.1
N3 C1 H1B 109.1
C2 C1 H1B 109.1
H1A C1 H1B 107.8
N1 C2 C3 108.0(6)
N1 C2 C1 122.2(6)
C3 C2 C1 129.7(6)
C4 C3 C2 106.8(6)
C4 C3 H3 126.6
C2 C3 H3 126.6
N2 C4 C3 107.8(7)
N2 C4 C5 123.8(7)
C3 C4 C5 128.3(7)
N6 C5 C4 112.2(6)
N6 C5 H5A 109.2
C4 C5 H5A 109.2
N6 C5 H5B 109.2
C4 C5 H5B 109.2
H5A C5 H5B 107.9
N4 C6 N3 104.9(6)
N4 C6 Ni1 125.0(5)
N3 C6 Ni1 129.9(6)
C8 C7 N4 107.0(8)
C8 C7 H7 126.5
N4 C7 H7 126.5
C7 C8 N3 107.2(7)
C7 C8 H8 126.4
N3 C8 H8 126.4
N4 C9 C10 109.3(5)
N4 C9 H9A 109.8
C10 C9 H9A 109.8
N4 C9 H9B 109.8
C10 C9 H9B 109.8
H9A C9 H9B 108.3
N5 C10 C11 121.5(6)
N5 C10 C9 118.9(5)
C11 C10 C9 119.5(6)
C12 C11 C10 119.7(7)
C12 C11 H11 120.2
C10 C11 H11 120.2
C13 C12 C11 119.9(6)
C13 C12 H12 120.1
C11 C12 H12 120.1
C12 C13 C14 118.7(6)
C12 C13 H13 120.7
C14 C13 H13 120.7
N5 C14 C13 123.1(7)
N5 C14 H14 118.4
C13 C14 H14 118.4
N7 C15 N6 104.4(7)
N7 C15 Ni2 125.2(6)
N6 C15 Ni2 130.4(7)
C17 C16 N7 105.6(8)
C17 C16 H16 127.2
N7 C16 H16 127.2
C16 C17 N6 108.7(8)
C16 C17 H17 125.6
N6 C17 H17 125.6
N7 C18 C19 114.1(6)
N7 C18 H18A 108.7
C19 C18 H18A 108.7
N7 C18 H18B 108.7
C19 C18 H18B 108.7
H18A C18 H18B 107.6
N8 C19 C20 122.2(7)
N8 C19 C18 117.6(7)
C20 C19 C18 120.2(7)
C21 C20 C19 119.6(8)
C21 C20 H20 120.2
C19 C20 H20 120.2
C20 C21 C22 118.2(8)
C20 C21 H21 120.9
C22 C21 H21 120.9
C23 C22 C21 120.1(8)
C23 C22 H22 119.9
C21 C22 H22 119.9
C22 C23 N8 122.3(7)
C22 C23 H23 118.9
N8 C23 H23 118.9
F2 P1 F6 90.6(3)
F2 P1 F3 90.9(3)
F6 P1 F3 91.0(3)
F2 P1 F5 90.9(3)
F6 P1 F5 89.5(3)
F3 P1 F5 178.1(3)
F2 P1 F4 91.5(3)
F6 P1 F4 177.9(3)
F3 P1 F4 89.4(3)
F5 P1 F4 90.1(3)
F2 P1 F1 179.4(3)
F6 P1 F1 89.1(3)
F3 P1 F1 89.6(3)
F5 P1 F1 88.6(3)
F4 P1 F1 88.9(3)
F11 P2 F7 93.9(6)
F11 P2 F12 86.5(7)
F7 P2 F12 86.3(5)
F11 P2 F8 91.7(6)
F7 P2 F8 174.5(6)
F12 P2 F8 94.0(5)
F11 P2 F9 171.4(6)
F7 P2 F9 86.1(6)
F12 P2 F9 102.1(8)
F8 P2 F9 88.4(6)
F11 P2 F10 90.5(5)
F7 P2 F10 96.2(4)
F12 P2 F10 176.2(6)
F8 P2 F10 83.8(4)
F9 P2 F10 80.9(5)

loop_
_geom_bond_atom_site_label_1
_geom_bond_atom_site_label_2
_geom_bond_distance
Ni1 C6 1.832(7)
Ni1 N1 1.853(5)
Ni1 O1 1.877(4)
Ni1 N5 1.922(5)
Ni2 C15 1.822(8)
Ni2 N2 1.848(5)
Ni2 O1 1.888(4)
Ni2 N8 1.900(5)
Ni2 H1 2.1531
O1 H1 0.9134
N1 C2 1.346(7)
N1 N2 1.365(7)
N2 C4 1.353(7)
N3 C6 1.354(7)
N3 C8 1.379(10)
N3 C1 1.431(9)
N4 C6 1.343(8)
N4 C7 1.395(9)
N4 C9 1.458(8)
N5 C14 1.345(7)
N5 C10 1.348(8)
N6 C15 1.359(8)
N6 C17 1.388(10)
N6 C5 1.447(10)
N7 C15 1.343(9)
N7 C16 1.399(9)
N7 C18 1.437(9)
N8 C19 1.342(8)
N8 C23 1.359(8)
C1 C2 1.478(10)
C1 H1A 0.9700
C1 H1B 0.9700
C2 C3 1.395(10)
C3 C4 1.384(10)
C3 H3 0.9300
C4 C5 1.482(11)
C5 H5A 0.9700
C5 H5B 0.9700
C7 C8 1.322(10)
C7 H7 0.9300
C8 H8 0.9300
C9 C10 1.509(8)
C9 H9A 0.9700
C9 H9B 0.9700
C10 C11 1.386(8)
C11 C12 1.363(9)
C11 H11 0.9300
C12 C13 1.341(10)
C12 H12 0.9300
C13 C14 1.387(8)
C13 H13 0.9300
C14 H14 0.9300
C16 C17 1.314(12)
C16 H16 0.9300
C17 H17 0.9300
C18 C19 1.462(9)
C18 H18A 0.9700
C18 H18B 0.9700
C19 C20 1.383(10)
C20 C21 1.369(11)
C20 H20 0.9300
C21 C22 1.375(12)
C21 H21 0.9300
C22 C23 1.358(9)
C22 H22 0.9300
C23 H23 0.9300
P1 F2 1.550(4)
P1 F6 1.562(5)
P1 F3 1.568(5)
P1 F5 1.583(5)
P1 F4 1.583(5)
P1 F1 1.604(4)
P2 F11 1.442(7)
P2 F7 1.469(6)
P2 F12 1.470(8)
P2 F8 1.490(7)
P2 F9 1.512(9)
P2 F10 1.554(6)

loop_
_platon_squeeze_void_nr
_platon_squeeze_void_average_x
_platon_squeeze_void_average_y
_platon_squeeze_void_average_z
_platon_squeeze_void_volume
_platon_squeeze_void_count_electrons
1 -0.005 -0.076 -0.005 776.1 125.7
